data_7707629
loop_
_publ_author_name
'Steuer, Lena'
'Kaifer, Elisabeth'
'Himmel, Hans-J\"org'

_publ_section_title
;
 On the metal-ligand bonding in dinuclear complexes with redox-active
 guanidine ligands.
;
_journal_issue 27
_journal_name_full 'Dalton transactions (Cambridge, England : 2003)'
_journal_page_first 9467
_journal_page_last 9482
_journal_paper_doi 10.1039/d1dt01354h
_journal_volume 50
_journal_year 2021
_chemical_formula_moiety 'C26 H50 Cl4 Fe2 N12, 2(C H2 Cl2)'
_chemical_formula_sum 'C28 H54 Cl8 Fe2 N12'
_chemical_formula_weight 954.13
_space_group_crystal_system monoclinic
_space_group_IT_number 14
_space_group_name_Hall '-P 2ybc'
_space_group_name_H-M_alt 'P 1 21/c 1'
_atom_sites_solution_hydrogens geom
_audit_creation_date 2020-11-25
_audit_creation_method
;
Olex2 1.3
(compiled 2020.07.31 svn.rc2a77460 for OlexSys, GUI svn.r6145)
;
_audit_update_record
;
2021-04-23 deposited with the CCDC.	2021-06-09 downloaded from the CCDC.
;
_cell_angle_alpha 90
_cell_angle_beta 95.205(2)
_cell_angle_gamma 90
_cell_formula_units_Z 2
_cell_length_a 10.8239(7)
_cell_length_b 13.4918(7)
_cell_length_c 14.9161(9)
_cell_measurement_reflns_used 9956
_cell_measurement_temperature 100.0
_cell_measurement_theta_max 33.06
_cell_measurement_theta_min 2.42
_cell_volume 2169.3(2)
_computing_cell_refinement 'SAINT V8.40A (Bruker, 2019)'
_computing_data_collection 'APEX3 v2018.7-2 (Bruker AXS)'
_computing_data_reduction 'SAINT V8.40A (Bruker, 2019)'
_computing_molecular_graphics 'Olex2 1.3 (Dolomanov et al., 2009)'
_computing_publication_material 'Olex2 1.3 (Dolomanov et al., 2009)'
_computing_structure_refinement 'XL  (Sheldrick, 2008)'
_computing_structure_solution 'SHELXT 2014/5 (Sheldrick, 2014)'
_diffrn_ambient_temperature 100.0
_diffrn_detector 'Bruker Photon III detector'
_diffrn_detector_type 'CPAD detector'
_diffrn_measured_fraction_theta_full 0.996
_diffrn_measured_fraction_theta_max 0.998
_diffrn_measurement_device 'three-circle diffractometer'
_diffrn_measurement_device_type 'Bruker D8-Venture'
_diffrn_measurement_method '\w and \f scans'
_diffrn_radiation_monochromator 'mirror optics'
_diffrn_radiation_probe x-ray
_diffrn_radiation_type MoK\a
_diffrn_radiation_wavelength 0.71073
_diffrn_reflns_av_R_equivalents 0.0542
_diffrn_reflns_av_unetI/netI 0.0253
_diffrn_reflns_Laue_measured_fraction_full 0.996
_diffrn_reflns_Laue_measured_fraction_max 0.998
_diffrn_reflns_limit_h_max 15
_diffrn_reflns_limit_h_min -15
_diffrn_reflns_limit_k_max 17
_diffrn_reflns_limit_k_min -19
_diffrn_reflns_limit_l_max 21
_diffrn_reflns_limit_l_min -21
_diffrn_reflns_number 69828
_diffrn_reflns_point_group_measured_fraction_full 0.996
_diffrn_reflns_point_group_measured_fraction_max 0.998
_diffrn_reflns_theta_full 25.242
_diffrn_reflns_theta_max 30.998
_diffrn_reflns_theta_min 1.889
_diffrn_source 'microfocus sealed X-ray tube'
_diffrn_source_current 1.4
_diffrn_source_power 0.07
_diffrn_source_type 'Incoatec I\ms'
_diffrn_source_voltage 50.0
_diffrn_standards_number 0
_exptl_absorpt_coefficient_mu 1.198
_exptl_absorpt_correction_T_max 0.7465
_exptl_absorpt_correction_T_min 0.6688
_exptl_absorpt_correction_type multi-scan
_exptl_absorpt_process_details
;
SADABS-2016/2 (Bruker,2016/2) was used for absorption correction.
wR2(int) was 0.0978 before and 0.0719 after correction.
The Ratio of minimum to maximum transmission is 0.8959.
The \l/2 correction factor is Not present.
;
_exptl_crystal_colour 'clear yellow'
_exptl_crystal_colour_lustre clear
_exptl_crystal_colour_primary yellow
_exptl_crystal_density_diffrn 1.461
_exptl_crystal_description cube
_exptl_crystal_F_000 988
_exptl_crystal_size_max 0.46
_exptl_crystal_size_mid 0.415
_exptl_crystal_size_min 0.408
_refine_diff_density_max 0.493
_refine_diff_density_min -0.309
_refine_diff_density_rms 0.051
_refine_ls_extinction_method none
_refine_ls_goodness_of_fit_ref 1.036
_refine_ls_hydrogen_treatment constr
_refine_ls_matrix_type full
_refine_ls_number_parameters 234
_refine_ls_number_reflns 6897
_refine_ls_number_restraints 0
_refine_ls_restrained_S_all 1.036
_refine_ls_R_factor_all 0.0269
_refine_ls_R_factor_gt 0.0228
_refine_ls_shift/su_max 0.001
_refine_ls_shift/su_mean 0.000
_refine_ls_structure_factor_coef Fsqd
_refine_ls_weighting_details 'w=1/[\s^2^(Fo^2^)+(0.0205P)^2^+0.8627P] where P=(Fo^2^+2Fc^2^)/3'
_refine_ls_weighting_scheme calc
_refine_ls_wR_factor_gt 0.0560
_refine_ls_wR_factor_ref 0.0579
_reflns_Friedel_coverage 0.000
_reflns_number_gt 6267
_reflns_number_total 6897
_reflns_threshold_expression 'I > 2\s(I)'
_cod_data_source_file d1dt01354h2.cif
_cod_data_source_block mo_ls301_0m
_cod_depositor_comments 'Adding full bibliography for 7707623--7707635.cif.'
_cod_database_code 7707629
_shelx_shelxl_version_number 2018/3
_shelx_space_group_comment
;
The symmetry employed for this shelxl refinement is uniquely defined
by the following loop, which should always be used as a source of
symmetry information in preference to the above space-group names.
They are only intended as comments.
;
_shelx_estimated_absorpt_t_max 0.641
_shelx_estimated_absorpt_t_min 0.609
_olex2_refinement_description
;
1. Fixed Uiso
 At 1.2 times of:
  All C(H) groups, All C(H,H) groups
 At 1.5 times of:
  All C(H,H,H) groups
2.a Secondary CH2 refined with riding coordinates:
 C14(H14A,H14B)
2.b Aromatic/amide H refined with riding coordinates:
 C3(H3)
2.c Idealised Me refined as rotating group:
 C5(H5A,H5B,H5C), C6(H6A,H6B,H6C), C7(H7A,H7B,H7C), C8(H8A,H8B,H8C), C10(H10A,
 H10B,H10C), C11(H11A,H11B,H11C), C12(H12A,H12B,H12C), C13(H13A,H13B,H13C)
;
_olex2_submission_special_instructions 'No special instructions were received'

loop_
_space_group_symop_operation_xyz
'x, y, z'
'-x, y+1/2, -z+1/2'
'-x, -y, -z'
'x, -y-1/2, z-1/2'

loop_
_atom_site_label
_atom_site_type_symbol
_atom_site_fract_x
_atom_site_fract_y
_atom_site_fract_z
_atom_site_U_iso_or_equiv
_atom_site_adp_type
_atom_site_occupancy
_atom_site_site_symmetry_order
_atom_site_calc_flag
_atom_site_refinement_flags_posn
_atom_site_refinement_flags_adp
_atom_site_refinement_flags_occupancy
_atom_site_disorder_assembly
_atom_site_disorder_group
Fe1 Fe 0.75724(2) 0.54692(2) 0.28023(2) 0.01144(4) Uani 1 1 d . . . . .
Cl1 Cl 0.57267(2) 0.61808(2) 0.30274(2) 0.02546(6) Uani 1 1 d . . . . .
Cl2 Cl 0.77805(3) 0.50909(2) 0.13391(2) 0.02291(6) Uani 1 1 d . . . . .
N1 N 0.90027(8) 0.61837(6) 0.35538(5) 0.01184(14) Uani 1 1 d . . . . .
N2 N 0.89317(8) 0.77313(6) 0.42990(5) 0.01427(15) Uani 1 1 d . . . . .
N3 N 0.94000(8) 0.76395(6) 0.28107(5) 0.01518(16) Uani 1 1 d . . . . .
N4 N 0.78853(7) 0.44595(6) 0.38553(5) 0.01165(14) Uani 1 1 d . . . . .
N5 N 0.62778(8) 0.33388(6) 0.35467(6) 0.01453(15) Uani 1 1 d . . . . .
N6 N 0.67251(8) 0.38347(6) 0.50192(6) 0.01552(16) Uani 1 1 d . . . . .
C1 C 0.94910(9) 0.56285(7) 0.43100(6) 0.01140(16) Uani 1 1 d . . . . .
C2 C 0.89358(9) 0.47048(7) 0.44514(6) 0.01110(16) Uani 1 1 d . . . . .
C3 C 0.94627(9) 0.40849(7) 0.51321(6) 0.01214(16) Uani 1 1 d . . . . .
H3 H 0.910166 0.345409 0.521790 0.015 Uiso 1 1 calc R U . . .
C4 C 0.91179(9) 0.71710(7) 0.35684(6) 0.01216(16) Uani 1 1 d . . . . .
C5 C 0.81461(10) 0.73581(8) 0.49688(7) 0.01788(19) Uani 1 1 d . . . . .
H5A H 0.748262 0.694836 0.467143 0.027 Uiso 1 1 calc R U . . .
H5B H 0.778150 0.791735 0.527098 0.027 Uiso 1 1 calc R U . . .
H5C H 0.864660 0.695809 0.541399 0.027 Uiso 1 1 calc R U . . .
C6 C 0.96772(11) 0.86046(8) 0.45563(7) 0.0220(2) Uani 1 1 d . . . . .
H6A H 1.015121 0.848591 0.513780 0.033 Uiso 1 1 calc R U . . .
H6B H 0.913078 0.917740 0.460576 0.033 Uiso 1 1 calc R U . . .
H6C H 1.025021 0.873688 0.409816 0.033 Uiso 1 1 calc R U . . .
C7 C 0.89262(12) 0.86226(8) 0.25553(7) 0.0243(2) Uani 1 1 d . . . . .
H7A H 0.837876 0.885468 0.299996 0.036 Uiso 1 1 calc R U . . .
H7B H 0.846003 0.858869 0.196139 0.036 Uiso 1 1 calc R U . . .
H7C H 0.962186 0.908415 0.253316 0.036 Uiso 1 1 calc R U . . .
C8 C 0.99741(10) 0.70882(8) 0.21176(7) 0.01841(19) Uani 1 1 d . . . . .
H8A H 1.052246 0.657744 0.240102 0.028 Uiso 1 1 calc R U . . .
H8B H 1.045834 0.754263 0.177489 0.028 Uiso 1 1 calc R U . . .
H8C H 0.932764 0.677403 0.171087 0.028 Uiso 1 1 calc R U . . .
C9 C 0.69980(9) 0.38897(7) 0.41431(6) 0.01243(16) Uani 1 1 d . . . . .
C10 C 0.66524(10) 0.31133(8) 0.26557(7) 0.01762(19) Uani 1 1 d . . . . .
H10A H 0.629936 0.360738 0.222395 0.026 Uiso 1 1 calc R U . . .
H10B H 0.635045 0.245290 0.247079 0.026 Uiso 1 1 calc R U . . .
H10C H 0.755944 0.312792 0.267271 0.026 Uiso 1 1 calc R U . . .
C11 C 0.49779(10) 0.31303(9) 0.36637(8) 0.0232(2) Uani 1 1 d . . . . .
H11A H 0.475288 0.344490 0.421835 0.035 Uiso 1 1 calc R U . . .
H11B H 0.485628 0.241233 0.370247 0.035 Uiso 1 1 calc R U . . .
H11C H 0.445240 0.339386 0.314890 0.035 Uiso 1 1 calc R U . . .
C12 C 0.65178(12) 0.28845(8) 0.54468(7) 0.0227(2) Uani 1 1 d . . . . .
H12A H 0.652532 0.235358 0.499895 0.034 Uiso 1 1 calc R U . . .
H12B H 0.571224 0.289418 0.569825 0.034 Uiso 1 1 calc R U . . .
H12C H 0.717635 0.276730 0.593046 0.034 Uiso 1 1 calc R U . . .
C13 C 0.68697(11) 0.46800(8) 0.56233(8) 0.0217(2) Uani 1 1 d . . . . .
H13A H 0.762476 0.459788 0.603141 0.032 Uiso 1 1 calc R U . . .
H13B H 0.614961 0.472397 0.597498 0.032 Uiso 1 1 calc R U . . .
H13C H 0.693234 0.528811 0.527103 0.032 Uiso 1 1 calc R U . . .
Cl3 Cl 0.59711(3) 0.89813(2) 0.39509(2) 0.02932(7) Uani 1 1 d . . . . .
Cl4 Cl 0.73800(3) 1.07871(2) 0.36887(2) 0.03022(7) Uani 1 1 d . . . . .
C14 C 0.60348(11) 1.02774(9) 0.40974(9) 0.0258(2) Uani 1 1 d . . . . .
H14A H 0.602959 1.043516 0.474527 0.031 Uiso 1 1 calc R U . . .
H14B H 0.528993 1.058211 0.377496 0.031 Uiso 1 1 calc R U . . .

loop_
_atom_site_aniso_label
_atom_site_aniso_U_11
_atom_site_aniso_U_22
_atom_site_aniso_U_33
_atom_site_aniso_U_23
_atom_site_aniso_U_13
_atom_site_aniso_U_12
Fe1 0.01126(6) 0.01437(7) 0.00840(6) 0.00084(4) -0.00070(4) 0.00111(5)
Cl1 0.01717(12) 0.03238(15) 0.02719(13) 0.00647(11) 0.00398(9) 0.01110(10)
Cl2 0.03109(14) 0.02738(13) 0.01050(10) -0.00265(9) 0.00320(9) -0.00654(10)
N1 0.0140(4) 0.0124(4) 0.0087(3) 0.0019(3) -0.0013(3) 0.0005(3)
N2 0.0199(4) 0.0125(4) 0.0104(3) 0.0001(3) 0.0014(3) -0.0005(3)
N3 0.0212(4) 0.0140(4) 0.0104(3) 0.0028(3) 0.0021(3) 0.0006(3)
N4 0.0113(3) 0.0128(4) 0.0104(3) 0.0007(3) -0.0018(3) 0.0000(3)
N5 0.0125(4) 0.0160(4) 0.0149(4) -0.0024(3) -0.0002(3) -0.0020(3)
N6 0.0194(4) 0.0138(4) 0.0139(4) -0.0019(3) 0.0044(3) -0.0025(3)
C1 0.0134(4) 0.0119(4) 0.0087(4) 0.0012(3) -0.0002(3) 0.0015(3)
C2 0.0117(4) 0.0123(4) 0.0091(4) -0.0003(3) -0.0003(3) 0.0003(3)
C3 0.0138(4) 0.0112(4) 0.0110(4) 0.0011(3) -0.0008(3) -0.0004(3)
C4 0.0124(4) 0.0140(4) 0.0096(4) 0.0014(3) -0.0012(3) 0.0009(3)
C5 0.0235(5) 0.0185(5) 0.0121(4) 0.0002(3) 0.0041(3) 0.0020(4)
C6 0.0304(6) 0.0176(5) 0.0174(5) -0.0032(4) -0.0002(4) -0.0060(4)
C7 0.0391(6) 0.0171(5) 0.0167(5) 0.0071(4) 0.0025(4) 0.0061(4)
C8 0.0210(5) 0.0216(5) 0.0134(4) 0.0013(4) 0.0056(4) -0.0007(4)
C9 0.0125(4) 0.0113(4) 0.0132(4) 0.0001(3) -0.0001(3) 0.0020(3)
C10 0.0198(5) 0.0196(5) 0.0130(4) -0.0021(3) -0.0008(3) -0.0033(4)
C11 0.0147(5) 0.0250(5) 0.0298(6) -0.0053(4) 0.0020(4) -0.0049(4)
C12 0.0328(6) 0.0174(5) 0.0190(5) 0.0019(4) 0.0091(4) -0.0031(4)
C13 0.0260(5) 0.0197(5) 0.0205(5) -0.0077(4) 0.0089(4) -0.0029(4)
Cl3 0.02529(14) 0.02146(13) 0.03959(16) 0.00226(11) -0.00591(11) -0.00250(10)
Cl4 0.03213(15) 0.02139(13) 0.03813(16) 0.00146(11) 0.00847(12) -0.00172(11)
C14 0.0242(6) 0.0227(5) 0.0307(6) -0.0009(4) 0.0036(4) 0.0017(4)

loop_
_atom_type_symbol
_atom_type_description
_atom_type_scat_dispersion_real
_atom_type_scat_dispersion_imag
_atom_type_scat_source
C C 0.0033 0.0016 'International Tables Vol C Tables 4.2.6.8 and 6.1.1.4'
H H 0.0000 0.0000 'International Tables Vol C Tables 4.2.6.8 and 6.1.1.4'
Cl Cl 0.1484 0.1585 'International Tables Vol C Tables 4.2.6.8 and 6.1.1.4'
Fe Fe 0.3463 0.8444 'International Tables Vol C Tables 4.2.6.8 and 6.1.1.4'
N N 0.0061 0.0033 'International Tables Vol C Tables 4.2.6.8 and 6.1.1.4'

loop_
_exptl_crystal_face_index_h
_exptl_crystal_face_index_k
_exptl_crystal_face_index_l
_exptl_crystal_face_perp_dist
-1.00 -2.00 -2.00 0.1940
0.00 2.00 1.00 0.2450
0.00 -2.00 -1.00 0.1810
2.00 1.00 -1.00 0.2000
0.00 1.00 1.00 0.2300
0.00 -1.00 -1.00 0.1820
-2.00 -1.00 2.00 0.1730
1.00 0.00 -2.00 0.1980
1.00 1.00 -1.00 0.2110
-1.00 -1.00 2.00 0.1550
0.00 1.00 2.00 0.2190
0.00 -1.00 -2.00 0.1890
1.00 1.00 -2.00 0.2110
-1.00 -2.00 2.00 0.1510
1.00 2.00 -2.00 0.2010
0.00 0.00 1.00 0.1720
0.00 -1.00 2.00 0.1300
0.00 1.00 -2.00 0.1920
0.00 1.00 -1.00 0.1830
1.00 -1.00 2.00 0.1550
0.00 -1.00 0.00 0.1730
-1.00 1.00 -2.00 0.2030
-1.00 2.00 -2.00 0.2090
0.00 1.00 0.00 0.2530
2.00 -1.00 2.00 0.1650
-1.00 1.00 -1.00 0.2360
2.00 0.00 1.00 0.1570
-2.00 0.00 -1.00 0.2000
1.00 0.00 0.00 0.1730
2.00 -1.00 -2.00 0.1920

loop_
_geom_angle_atom_site_label_1
_geom_angle_atom_site_label_2
_geom_angle_atom_site_label_3
_geom_angle
_geom_angle_site_symmetry_1
_geom_angle_site_symmetry_3
_geom_angle_publ_flag
Cl1 Fe1 Cl2 113.738(12) . . ?
N1 Fe1 Cl1 110.42(2) . . ?
N1 Fe1 Cl2 119.43(2) . . ?
N1 Fe1 N4 80.42(3) . . ?
N4 Fe1 Cl1 104.49(2) . . ?
N4 Fe1 Cl2 123.62(2) . . ?
C1 N1 Fe1 113.12(6) . . ?
C4 N1 Fe1 122.52(6) . . ?
C4 N1 C1 119.10(8) . . ?
C4 N2 C5 119.75(8) . . ?
C4 N2 C6 122.84(9) . . ?
C5 N2 C6 116.17(8) . . ?
C4 N3 C7 122.79(9) . . ?
C4 N3 C8 119.79(8) . . ?
C8 N3 C7 116.15(8) . . ?
C2 N4 Fe1 112.73(6) . . ?
C9 N4 Fe1 123.23(6) . . ?
C9 N4 C2 119.57(8) . . ?
C9 N5 C10 121.60(8) . . ?
C9 N5 C11 122.12(9) . . ?
C10 N5 C11 114.82(8) . . ?
C9 N6 C12 121.38(8) . . ?
C9 N6 C13 121.97(9) . . ?
C13 N6 C12 115.52(8) . . ?
C2 C1 N1 117.01(8) . . ?
C3 C1 N1 123.49(8) 3_766 . ?
C3 C1 C2 119.31(8) 3_766 . ?
C1 C2 N4 116.22(8) . . ?
C3 C2 N4 124.58(8) . . ?
C3 C2 C1 119.17(8) . . ?
C1 C3 H3 119.2 3_766 . ?
C2 C3 C1 121.50(8) . 3_766 ?
C2 C3 H3 119.2 . . ?
N1 C4 N2 123.20(8) . . ?
N1 C4 N3 118.63(8) . . ?
N3 C4 N2 118.15(9) . . ?
N2 C5 H5A 109.5 . . ?
N2 C5 H5B 109.5 . . ?
N2 C5 H5C 109.5 . . ?
H5A C5 H5B 109.5 . . ?
H5A C5 H5C 109.5 . . ?
H5B C5 H5C 109.5 . . ?
N2 C6 H6A 109.5 . . ?
N2 C6 H6B 109.5 . . ?
N2 C6 H6C 109.5 . . ?
H6A C6 H6B 109.5 . . ?
H6A C6 H6C 109.5 . . ?
H6B C6 H6C 109.5 . . ?
N3 C7 H7A 109.5 . . ?
N3 C7 H7B 109.5 . . ?
N3 C7 H7C 109.5 . . ?
H7A C7 H7B 109.5 . . ?
H7A C7 H7C 109.5 . . ?
H7B C7 H7C 109.5 . . ?
N3 C8 H8A 109.5 . . ?
N3 C8 H8B 109.5 . . ?
N3 C8 H8C 109.5 . . ?
H8A C8 H8B 109.5 . . ?
H8A C8 H8C 109.5 . . ?
H8B C8 H8C 109.5 . . ?
N4 C9 N5 119.69(8) . . ?
N4 C9 N6 124.34(9) . . ?
N5 C9 N6 115.94(9) . . ?
N5 C10 H10A 109.5 . . ?
N5 C10 H10B 109.5 . . ?
N5 C10 H10C 109.5 . . ?
H10A C10 H10B 109.5 . . ?
H10A C10 H10C 109.5 . . ?
H10B C10 H10C 109.5 . . ?
N5 C11 H11A 109.5 . . ?
N5 C11 H11B 109.5 . . ?
N5 C11 H11C 109.5 . . ?
H11A C11 H11B 109.5 . . ?
H11A C11 H11C 109.5 . . ?
H11B C11 H11C 109.5 . . ?
N6 C12 H12A 109.5 . . ?
N6 C12 H12B 109.5 . . ?
N6 C12 H12C 109.5 . . ?
H12A C12 H12B 109.5 . . ?
H12A C12 H12C 109.5 . . ?
H12B C12 H12C 109.5 . . ?
N6 C13 H13A 109.5 . . ?
N6 C13 H13B 109.5 . . ?
N6 C13 H13C 109.5 . . ?
H13A C13 H13B 109.5 . . ?
H13A C13 H13C 109.5 . . ?
H13B C13 H13C 109.5 . . ?
Cl3 C14 Cl4 111.55(7) . . ?
Cl3 C14 H14A 109.3 . . ?
Cl3 C14 H14B 109.3 . . ?
Cl4 C14 H14A 109.3 . . ?
Cl4 C14 H14B 109.3 . . ?
H14A C14 H14B 108.0 . . ?

loop_
_geom_bond_atom_site_label_1
_geom_bond_atom_site_label_2
_geom_bond_distance
_geom_bond_site_symmetry_2
_geom_bond_publ_flag
Fe1 Cl1 2.2688(3) . ?
Fe1 Cl2 2.2724(3) . ?
Fe1 N1 2.0658(8) . ?
Fe1 N4 2.0835(8) . ?
N1 C1 1.4159(11) . ?
N1 C4 1.3378(12) . ?
N2 C4 1.3563(12) . ?
N2 C5 1.4591(13) . ?
N2 C6 1.4597(13) . ?
N3 C4 1.3537(12) . ?
N3 C7 1.4600(13) . ?
N3 C8 1.4577(13) . ?
N4 C2 1.4177(12) . ?
N4 C9 1.3313(12) . ?
N5 C9 1.3512(12) . ?
N5 C10 1.4564(13) . ?
N5 C11 1.4607(13) . ?
N6 C9 1.3677(12) . ?
N6 C12 1.4583(13) . ?
N6 C13 1.4531(13) . ?
C1 C2 1.4077(13) . ?
C1 C3 1.3976(13) 3_766 ?
C2 C3 1.3966(12) . ?
C3 H3 0.9500 . ?
C5 H5A 0.9800 . ?
C5 H5B 0.9800 . ?
C5 H5C 0.9800 . ?
C6 H6A 0.9800 . ?
C6 H6B 0.9800 . ?
C6 H6C 0.9800 . ?
C7 H7A 0.9800 . ?
C7 H7B 0.9800 . ?
C7 H7C 0.9800 . ?
C8 H8A 0.9800 . ?
C8 H8B 0.9800 . ?
C8 H8C 0.9800 . ?
C10 H10A 0.9800 . ?
C10 H10B 0.9800 . ?
C10 H10C 0.9800 . ?
C11 H11A 0.9800 . ?
C11 H11B 0.9800 . ?
C11 H11C 0.9800 . ?
C12 H12A 0.9800 . ?
C12 H12B 0.9800 . ?
C12 H12C 0.9800 . ?
C13 H13A 0.9800 . ?
C13 H13B 0.9800 . ?
C13 H13C 0.9800 . ?
Cl3 C14 1.7628(13) . ?
Cl4 C14 1.7680(13) . ?
C14 H14A 0.9900 . ?
C14 H14B 0.9900 . ?

loop_
_geom_torsion_atom_site_label_1
_geom_torsion_atom_site_label_2
_geom_torsion_atom_site_label_3
_geom_torsion_atom_site_label_4
_geom_torsion
_geom_torsion_site_symmetry_1
_geom_torsion_site_symmetry_2
_geom_torsion_site_symmetry_3
_geom_torsion_site_symmetry_4
_geom_torsion_publ_flag
Fe1 N1 C1 C2 -1.22(10) . . . . ?
Fe1 N1 C1 C3 173.67(7) . . . 3_766 ?
Fe1 N1 C4 N2 110.15(9) . . . . ?
Fe1 N1 C4 N3 -67.93(11) . . . . ?
Fe1 N4 C2 C1 7.64(10) . . . . ?
Fe1 N4 C2 C3 -170.07(7) . . . . ?
Fe1 N4 C9 N5 51.47(12) . . . . ?
Fe1 N4 C9 N6 -126.64(9) . . . . ?
N1 C1 C2 N4 -4.33(12) . . . . ?
N1 C1 C2 C3 173.51(8) . . . . ?
N4 C2 C3 C1 179.29(9) . . . 3_766 ?
C1 N1 C4 N2 -42.44(14) . . . . ?
C1 N1 C4 N3 139.48(9) . . . . ?
C1 C2 C3 C1 1.64(15) . . . 3_766 ?
C2 N4 C9 N5 -153.98(9) . . . . ?
C2 N4 C9 N6 27.91(14) . . . . ?
C3 C1 C2 N4 -179.45(8) 3_766 . . . ?
C3 C1 C2 C3 -1.61(15) 3_766 . . . ?
C4 N1 C1 C2 153.81(9) . . . . ?
C4 N1 C1 C3 -31.30(14) . . . 3_766 ?
C5 N2 C4 N1 -24.06(14) . . . . ?
C5 N2 C4 N3 154.04(9) . . . . ?
C6 N2 C4 N1 142.74(10) . . . . ?
C6 N2 C4 N3 -39.17(14) . . . . ?
C7 N3 C4 N1 145.86(10) . . . . ?
C7 N3 C4 N2 -32.32(14) . . . . ?
C8 N3 C4 N1 -20.74(14) . . . . ?
C8 N3 C4 N2 161.08(9) . . . . ?
C9 N4 C2 C1 -149.42(9) . . . . ?
C9 N4 C2 C3 32.87(14) . . . . ?
C10 N5 C9 N4 18.46(14) . . . . ?
C10 N5 C9 N6 -163.28(9) . . . . ?
C11 N5 C9 N4 -147.02(10) . . . . ?
C11 N5 C9 N6 31.25(14) . . . . ?
C12 N6 C9 N4 -135.07(11) . . . . ?
C12 N6 C9 N5 46.75(13) . . . . ?
C13 N6 C9 N4 32.28(15) . . . . ?
C13 N6 C9 N5 -145.89(10) . . . . ?
